data_7011002
loop_
_publ_author_name
'Lang, Jian-Ping'
'Kawaguchi, Hiroyuki'
'Tatsumi, Kazuyuki'

_publ_section_title
;
 Reactions of tetrathiotungstate and tetrathiomolybdate with
 substituted haloalkanes
;
_journal_issue 12
_journal_name_full 'Journal of the Chemical Society, Dalton Transactions'
_journal_page_first 2573
_journal_paper_doi 10.1039/b106572f
_journal_year 2002
_chemical_formula_sum 'C30 H31 Mo O2 P S4'
_chemical_formula_weight 678.73
_space_group_IT_number 14
_symmetry_cell_setting monoclinic
_symmetry_Int_Tables_number 14
_symmetry_space_group_name_Hall '-P 2ybc'
_symmetry_space_group_name_H-M 'P 1 21/c 1'
_audit_creation_date 'Mon Mar 25 09:15:52 2002'
_audit_creation_method 'by teXsan'
_cell_angle_alpha 90
_cell_angle_beta 96.682(2)
_cell_angle_gamma 90
_cell_formula_units_Z 4
_cell_length_a 9.7259(6)
_cell_length_b 18.4227(8)
_cell_length_c 17.6303(8)
_cell_measurement_temperature 273.2
_cell_volume 3137.5(3)
_computing_data_reduction 'teXsan Ver. 1.11'
_computing_publication_material 'teXsan Ver. 1.11'
_computing_structure_refinement 'teXsan Ver. 1.10'
_computing_structure_solution 'DIRDIF94 (PATTY)'
_diffrn_measured_fraction_theta_full 0.9472
_diffrn_measured_fraction_theta_max 0.9472
_diffrn_radiation_type 'Mo K\a'
_diffrn_radiation_wavelength 0.7107
_diffrn_reflns_limit_h_max 11
_diffrn_reflns_limit_h_min 0
_diffrn_reflns_limit_k_max 23
_diffrn_reflns_limit_k_min 0
_diffrn_reflns_limit_l_max 22
_diffrn_reflns_limit_l_min -22
_diffrn_reflns_number 7046
_diffrn_reflns_theta_full 27.50
_diffrn_reflns_theta_max 27.50
_exptl_absorpt_coefficient_mu 0.760
_exptl_absorpt_correction_type none
_exptl_crystal_colour brown
_exptl_crystal_density_diffrn 1.437
_exptl_crystal_density_method 'not measured'
_exptl_crystal_description prism
_exptl_crystal_size_max 0.150
_exptl_crystal_size_mid 0.100
_exptl_crystal_size_min 0.100
_refine_diff_density_max 0.52
_refine_diff_density_min -0.48
_refine_ls_extinction_method none
_refine_ls_goodness_of_fit_ref 2.176
_refine_ls_hydrogen_treatment noref
_refine_ls_number_parameters 406
_refine_ls_number_reflns 2673
_refine_ls_R_factor_gt 0.0535
_refine_ls_shift/su_max 0.4228
_refine_ls_structure_factor_coef F
_refine_ls_weighting_details 'w = 1/[\s^2^(Fo) + 0.00016|Fo|^2^]'
_refine_ls_weighting_scheme calc
_refine_ls_wR_factor_ref 0.0622
_reflns_number_gt 2673
_reflns_number_total 6823
_reflns_threshold_expression F^2^>3.0\s(F^2^)
_cod_data_source_file b106572f.txt
_cod_data_source_block '[PPh4][MoS3(S-C6H11O2)]-ccd'
_cod_original_cell_volume 3137.5(2)
_cod_original_formula_sum 'C30 H31 Mo O2 P S4 '
_cod_database_code 7011002

loop_
_symmetry_equiv_pos_as_xyz
x,y,z
-x,1/2+y,1/2-z
-x,-y,-z
x,1/2-y,1/2+z

loop_
_atom_site_label
_atom_site_type_symbol
_atom_site_fract_x
_atom_site_fract_y
_atom_site_fract_z
_atom_site_U_iso_or_equiv
_atom_site_adp_type
_atom_site_occupancy
_atom_site_calc_flag
_atom_site_refinement_flags
_atom_site_disorder_assembly
_atom_site_disorder_group
Mo(1) Mo 0.23975(5) 0.06389(3) 0.21399(3) 0.0596(1) Uani 1.00 d . . .
S(1) S 0.3276(2) 0.17944(9) 0.1997(1) 0.0912(6) Uani 1.00 d . . .
S(2) S 0.0647(2) 0.0707(1) 0.2763(1) 0.1096(7) Uani 1.00 d . . .
S(3) S 0.4144(2) 0.00981(10) 0.27524(9) 0.0891(6) Uani 1.00 d . . .
S(4) S 0.1813(2) 0.0178(1) 0.10441(9) 0.0933(6) Uani 1.00 d . . .
P P 0.5048(1) 0.28672(8) 0.41759(7) 0.0436(4) Uani 1.00 d . . .
O(1a) O -0.0639(7) 0.3353(5) 0.1001(4) 0.090(2) Uani 0.50 d P . .
O(1b) O -0.0210(8) 0.3572(5) 0.1214(4) 0.130(3) Uani 0.50 d P . .
O(2a) O -0.0069(6) 0.2870(5) 0.0081(4) 0.085(2) Uani 0.50 d P . .
O(2b) O 0.0385(6) 0.2949(5) -0.0022(4) 0.085(2) Uani 0.50 d P . .
C(1a) C 0.228(1) 0.2200(8) 0.1167(8) 0.105(4) Uani 0.50 d P . .
C(1b) C 0.168(1) 0.2406(8) 0.1801(6) 0.103(4) Uani 0.50 d P . .
C(2a) C 0.100(1) 0.2519(6) 0.1407(6) 0.099(5) Uani 0.50 d P . .
C(2b) C 0.137(2) 0.2363(6) 0.0959(6) 0.149(5) Uani 0.50 d P . .
C(3) C 0.0765(7) 0.3112(4) 0.0817(3) 0.141(3) Uani 1.00 d . . .
C(4a) C -0.109(2) 0.4121(6) 0.0753(6) 0.105(3) Uani 0.50 d P . .
C(4b) C -0.081(2) 0.4107(7) 0.0594(6) 0.128(5) Uani 0.50 d P . .
C(5a) C -0.152(1) 0.3801(7) -0.0026(6) 0.088(4) Uani 0.50 d P . .
C(5b) C -0.133(2) 0.4001(7) -0.0233(6) 0.116(4) Uani 0.50 d P . .
C(6a) C -0.026(1) 0.3577(6) -0.0386(5) 0.079(4) Uani 0.50 d P . .
C(6b) C -0.064(1) 0.3378(6) -0.0580(7) 0.090(4) Uani 0.50 d P . .
C(7) C 0.6140(4) 0.2625(3) 0.3453(2) 0.049(1) Uani 1.00 d . . .
C(8) C 0.6833(5) 0.3175(3) 0.3115(3) 0.061(2) Uani 1.00 d . . .
C(9) C 0.7611(5) 0.3012(4) 0.2548(3) 0.078(2) Uani 1.00 d . . .
C(10) C 0.7692(5) 0.2311(4) 0.2309(3) 0.083(2) Uani 1.00 d . . .
C(11) C 0.7024(5) 0.1750(4) 0.2637(3) 0.084(2) Uani 1.00 d . . .
C(12) C 0.6246(5) 0.1917(3) 0.3211(3) 0.060(2) Uani 1.00 d . . .
C(13) C 0.4629(4) 0.2074(3) 0.4690(3) 0.047(1) Uani 1.00 d . . .
C(14) C 0.3776(5) 0.1537(3) 0.4328(3) 0.057(2) Uani 1.00 d . . .
C(15) C 0.3536(5) 0.0906(3) 0.4716(3) 0.065(2) Uani 1.00 d . . .
C(16) C 0.4108(6) 0.0813(3) 0.5454(3) 0.075(2) Uani 1.00 d . . .
C(17) C 0.4945(5) 0.1346(3) 0.5816(3) 0.069(2) Uani 1.00 d . . .
C(18) C 0.5205(5) 0.1967(3) 0.5445(3) 0.061(2) Uani 1.00 d . . .
C(19) C 0.5973(4) 0.3491(3) 0.4827(3) 0.049(1) Uani 1.00 d . . .
C(20) C 0.5264(5) 0.3977(3) 0.5251(3) 0.061(2) Uani 1.00 d . . .
C(21) C 0.5986(6) 0.4414(3) 0.5786(3) 0.080(2) Uani 1.00 d . . .
C(22) C 0.7423(6) 0.4371(3) 0.5904(3) 0.081(2) Uani 1.00 d . . .
C(23) C 0.8128(5) 0.3893(3) 0.5503(3) 0.074(2) Uani 1.00 d . . .
C(24) C 0.7426(5) 0.3444(3) 0.4971(3) 0.058(2) Uani 1.00 d . . .
C(25) C 0.3472(4) 0.3284(3) 0.3733(3) 0.046(1) Uani 1.00 d . . .
C(26) C 0.2233(5) 0.3164(4) 0.4031(3) 0.078(2) Uani 1.00 d . . .
C(27) C 0.1054(5) 0.3518(4) 0.3708(4) 0.091(2) Uani 1.00 d . . .
C(28) C 0.1090(5) 0.3974(3) 0.3116(4) 0.084(2) Uani 1.00 d . . .
C(29) C 0.2306(6) 0.4087(3) 0.2803(3) 0.074(2) Uani 1.00 d . . .
C(30) C 0.3506(5) 0.3740(3) 0.3119(3) 0.060(2) Uani 1.00 d . . .
H(1) H 0.6759 0.3674 0.3283 0.0733 Uiso 1.00 calc . . .
H(2) H 0.8108 0.3392 0.2314 0.0941 Uiso 1.00 calc . . .
H(3) H 0.8235 0.2202 0.1896 0.1002 Uiso 1.00 calc . . .
H(4) H 0.7106 0.1254 0.2466 0.1003 Uiso 1.00 calc . . .
H(5) H 0.5764 0.1534 0.3451 0.0722 Uiso 1.00 calc . . .
H(6) H 0.3352 0.1606 0.3808 0.0683 Uiso 1.00 calc . . .
H(7) H 0.2960 0.0528 0.4463 0.0783 Uiso 1.00 calc . . .
H(8) H 0.3928 0.0372 0.5726 0.0900 Uiso 1.00 calc . . .
H(9) H 0.5350 0.1276 0.6340 0.0831 Uiso 1.00 calc . . .
H(10) H 0.5792 0.2337 0.5704 0.0729 Uiso 1.00 calc . . .
H(11) H 0.4262 0.4004 0.5166 0.0735 Uiso 1.00 calc . . .
H(12) H 0.5497 0.4753 0.6080 0.0956 Uiso 1.00 calc . . .
H(13) H 0.7931 0.4686 0.6279 0.0973 Uiso 1.00 calc . . .
H(14) H 0.9130 0.3870 0.5595 0.0893 Uiso 1.00 calc . . .
H(15) H 0.7928 0.3097 0.4694 0.0701 Uiso 1.00 calc . . .
H(16) H 0.2194 0.2837 0.4460 0.0937 Uiso 1.00 calc . . .
H(17) H 0.0184 0.3435 0.3912 0.1088 Uiso 1.00 calc . . .
H(18) H 0.0255 0.4227 0.2909 0.1004 Uiso 1.00 calc . . .
H(19) H 0.2324 0.4405 0.2366 0.0893 Uiso 1.00 calc . . .
H(20) H 0.4369 0.3820 0.2906 0.0720 Uiso 1.00 calc . . .

loop_
_atom_site_aniso_label
_atom_site_aniso_U_11
_atom_site_aniso_U_22
_atom_site_aniso_U_33
_atom_site_aniso_U_12
_atom_site_aniso_U_13
_atom_site_aniso_U_23
Mo(1) 0.0737(3) 0.0465(3) 0.0580(3) 0.0019(3) 0.0055(2) -0.0059(3)
S(1) 0.089(1) 0.057(1) 0.121(1) -0.0089(8) -0.0203(10) 0.021(1)
S(2) 0.103(1) 0.122(2) 0.112(1) -0.014(1) 0.0483(9) -0.038(1)
S(3) 0.124(1) 0.064(1) 0.075(1) 0.0350(10) -0.0094(9) 0.0013(9)
S(4) 0.110(1) 0.100(1) 0.068(1) -0.001(1) 0.0015(9) -0.0277(10)
P 0.0479(7) 0.0410(8) 0.0422(7) -0.0006(6) 0.0064(5) 0.0013(7)
O(1a) 0.141(5) 0.108(5) 0.012(4) -0.044(5) -0.030(4) 0.008(4)
O(1b) 0.145(6) 0.136(8) 0.083(6) 0.042(6) -0.095(4) -0.030(4)
O(2a) 0.033(3) 0.090(6) 0.143(5) 0.027(4) 0.064(3) 0.039(4)
O(2b) 0.033(4) 0.116(6) 0.113(4) 0.007(4) 0.039(3) 0.007(5)
C(1a) 0.110(9) 0.10(1) 0.103(7) 0.048(8) -0.007(6) 0.009(8)
C(1b) 0.111(9) 0.09(1) 0.097(7) 0.046(6) -0.025(7) -0.007(9)
C(2a) 0.089(8) 0.15(1) 0.057(8) -0.016(8) 0.019(7) 0.011(7)
C(2b) 0.16(1) 0.19(1) 0.090(7) 0.11(1) 0.003(9) 0.077(10)
C(3) 0.170(6) 0.157(7) 0.101(4) 0.040(5) 0.037(4) 0.049(4)
C(4a) 0.123(9) 0.133(7) 0.066(5) 0.043(7) 0.044(6) 0.044(6)
C(4b) 0.22(2) 0.066(6) 0.095(7) 0.058(9) -0.009(8) -0.041(5)
C(5a) 0.087(7) 0.101(10) 0.073(6) -0.004(6) 0.002(5) 0.072(5)
C(5b) 0.20(1) 0.094(10) 0.066(5) 0.084(8) 0.044(7) 0.054(7)
C(6a) 0.102(7) 0.105(8) 0.026(6) -0.030(6) -0.013(5) -0.007(5)
C(6b) 0.073(7) 0.058(8) 0.132(9) -0.027(5) -0.017(5) -0.007(6)
C(7) 0.043(2) 0.065(3) 0.036(3) -0.005(2) -0.004(2) -0.007(2)
C(8) 0.058(3) 0.067(4) 0.060(3) -0.005(3) 0.014(2) 0.004(3)
C(9) 0.059(3) 0.125(5) 0.052(3) -0.016(3) 0.012(2) 0.004(3)
C(10) 0.057(3) 0.139(5) 0.058(4) -0.004(3) 0.023(3) -0.027(3)
C(11) 0.062(3) 0.111(5) 0.082(4) 0.001(3) 0.025(2) -0.046(3)
C(12) 0.054(3) 0.065(3) 0.062(3) -0.004(3) 0.006(2) -0.012(3)
C(13) 0.058(3) 0.039(3) 0.048(2) 0.007(2) 0.016(2) 0.003(2)
C(14) 0.071(3) 0.050(3) 0.051(3) -0.006(2) 0.010(2) -0.007(2)
C(15) 0.075(3) 0.046(3) 0.076(3) -0.015(3) 0.013(3) -0.001(3)
C(16) 0.097(4) 0.051(4) 0.077(3) -0.006(3) 0.011(3) 0.024(3)
C(17) 0.079(3) 0.070(4) 0.055(3) -0.002(3) -0.006(3) 0.024(3)
C(18) 0.065(3) 0.062(4) 0.053(3) 0.000(3) -0.004(2) 0.009(3)
C(19) 0.060(2) 0.041(3) 0.045(3) -0.015(2) 0.005(2) 0.003(2)
C(20) 0.079(3) 0.051(4) 0.056(3) 0.003(3) 0.017(2) -0.001(2)
C(21) 0.135(3) 0.048(4) 0.056(3) 0.003(4) 0.009(3) -0.017(3)
C(22) 0.134(3) 0.048(4) 0.056(3) -0.022(4) -0.013(3) -0.003(3)
C(23) 0.084(4) 0.064(4) 0.068(4) -0.024(3) -0.019(3) -0.002(3)
C(24) 0.061(2) 0.054(4) 0.059(3) -0.004(3) 0.000(2) -0.004(3)
C(25) 0.050(2) 0.043(3) 0.043(3) 0.007(2) 0.001(2) -0.011(2)
C(26) 0.052(2) 0.096(5) 0.089(4) 0.008(3) 0.021(2) 0.021(4)
C(27) 0.053(3) 0.102(6) 0.118(5) 0.017(3) 0.015(3) 0.016(4)
C(28) 0.068(3) 0.056(4) 0.118(5) 0.014(3) -0.025(3) -0.013(3)
C(29) 0.092(3) 0.054(4) 0.071(4) 0.015(3) -0.013(3) 0.010(3)
C(30) 0.076(3) 0.046(4) 0.060(3) 0.003(3) 0.013(3) 0.008(2)

loop_
_atom_type_symbol
_atom_type_description
_atom_type_scat_dispersion_real
_atom_type_scat_dispersion_imag
_atom_type_scat_source
Mo Mo -1.683 0.686
;International Tables for Crystallography
(1992, Vol. C, Tables 4.2.6.8 and 6.1.1.1)
;
S S 0.125 0.123
;International Tables for Crystallography
(1992, Vol. C, Tables 4.2.6.8 and 6.1.1.1)
;
C C 0.003 0.002
;International Tables for Crystallography
(1992, Vol. C, Tables 4.2.6.8 and 6.1.1.1)
;
H H 0.000 0.000
;International Tables for Crystallography
(1992, Vol. C, Table 6.1.1.2)
;
P P 0.102 0.094
;International Tables for Crystallography
(1992, Vol. C, Tables 4.2.6.8 and 6.1.1.1)
;
O O 0.011 0.006
;International Tables for Crystallography
(1992, Vol. C, Tables 4.2.6.8 and 6.1.1.1)
;

loop_
_geom_angle_atom_site_label_1
_geom_angle_atom_site_label_2
_geom_angle_atom_site_label_3
_geom_angle
_geom_angle_site_symmetry_1
_geom_angle_site_symmetry_2
_geom_angle_site_symmetry_3
_geom_angle_publ_flag
S(1) Mo(1) S(2) 109.2(1) . . . yes
S(1) Mo(1) S(3) 101.58(10) . . . yes
S(1) Mo(1) S(4) 109.3(1) . . . yes
S(2) Mo(1) S(3) 113.6(1) . . . yes
S(2) Mo(1) S(4) 110.2(1) . . . yes
S(3) Mo(1) S(4) 112.6(1) . . . yes
Mo(1) S(1) C(1a) 107.3(7) . . . yes
Mo(1) S(1) C(1b) 105.0(7) . . . yes
C(1a) S(1) C(1b) 43.1(7) . . . yes
C(7) P C(13) 110.0(3) . . . yes
C(7) P C(19) 108.5(3) . . . yes
C(7) P C(25) 109.8(3) . . . yes
C(13) P C(19) 109.0(3) . . . yes
C(13) P C(25) 109.5(3) . . . yes
C(19) P C(25) 110.0(3) . . . yes
O(1b) O(1a) C(3) 76(1) . . . yes
O(1b) O(1a) C(4a) 75(1) . . . yes
O(1b) O(1a) C(4b) 75(1) . . . yes
C(3) O(1a) C(4a) 116(1) . . . yes
C(3) O(1a) C(4b) 102(1) . . . yes
C(4a) O(1a) C(4b) 15(1) . . . yes
O(1a) O(1b) C(3) 77(1) . . . yes
O(1a) O(1b) C(4a) 79(1) . . . yes
O(1a) O(1b) C(4b) 79(1) . . . yes
C(3) O(1b) C(4a) 118(1) . . . yes
C(3) O(1b) C(4b) 103(1) . . . yes
C(4a) O(1b) C(4b) 15(1) . . . yes
O(2b) O(2a) C(3) 79(1) . . . yes
O(2b) O(2a) C(6a) 68(2) . . . yes
O(2b) O(2a) C(6b) 79(2) . . . yes
C(3) O(2a) C(6a) 103.2(9) . . . yes
C(3) O(2a) C(6b) 125(1) . . . yes
C(6a) O(2a) C(6b) 22.3(9) . . . yes
O(2a) O(2b) C(3) 80(1) . . . yes
O(2a) O(2b) C(6a) 92(2) . . . yes
O(2a) O(2b) C(6b) 81(2) . . . yes
C(3) O(2b) C(6a) 108(1) . . . yes
C(3) O(2b) C(6b) 126(1) . . . yes
C(6a) O(2b) C(6b) 22.9(9) . . . yes
S(1) C(1a) C(1b) 72(1) . . . yes
S(1) C(1a) C(2a) 108(1) . . . yes
S(1) C(1a) C(2b) 144(2) . . . yes
C(1b) C(1a) C(2a) 37.6(8) . . . yes
C(1b) C(1a) C(2b) 76(1) . . . yes
C(2a) C(1a) C(2b) 38(1) . . . yes
S(1) C(1b) C(1a) 64(1) . . . yes
S(1) C(1b) C(2a) 139(1) . . . yes
S(1) C(1b) C(2b) 102(1) . . . yes
C(1a) C(1b) C(2a) 77(1) . . . yes
C(1a) C(1b) C(2b) 39.5(9) . . . yes
C(2a) C(1b) C(2b) 38(1) . . . yes
C(1a) C(2a) C(1b) 64(1) . . . yes
C(1a) C(2a) C(2b) 39(1) . . . yes
C(1a) C(2a) C(3) 98(1) . . . yes
C(1b) C(2a) C(2b) 104(1) . . . yes
C(1b) C(2a) C(3) 135(2) . . . yes
C(2b) C(2a) C(3) 71.8(8) . . . yes
C(1a) C(2b) C(1b) 64(1) . . . yes
C(1a) C(2b) C(2a) 101(1) . . . yes
C(1a) C(2b) C(3) 131(2) . . . yes
C(1b) C(2b) C(2a) 37(1) . . . yes
C(1b) C(2b) C(3) 98(1) . . . yes
C(2a) C(2b) C(3) 71.5(9) . . . yes
O(1a) C(3) O(1b) 25.5(6) . . . yes
O(1a) C(3) O(2a) 82.1(7) . . . yes
O(1a) C(3) O(2b) 98.3(7) . . . yes
O(1a) C(3) C(2a) 97.6(9) . . . yes
O(1a) C(3) C(2b) 125(1) . . . yes
O(1b) C(3) O(2a) 105.1(8) . . . yes
O(1b) C(3) O(2b) 118.1(8) . . . yes
O(1b) C(3) C(2a) 98.0(10) . . . yes
O(1b) C(3) C(2b) 133(1) . . . yes
O(2a) C(3) O(2b) 19.7(5) . . . yes
O(2a) C(3) C(2a) 113(1) . . . yes
O(2a) C(3) C(2b) 91.8(10) . . . yes
O(2b) C(3) C(2a) 122(1) . . . yes
O(2b) C(3) C(2b) 91.5(9) . . . yes
C(2a) C(3) C(2b) 36.7(9) . . . yes
O(1a) C(4a) O(1b) 25.3(7) . . . yes
O(1a) C(4a) C(4b) 86(3) . . . yes
O(1a) C(4a) C(5a) 86(1) . . . yes
O(1a) C(4a) C(5b) 99(1) . . . yes
O(1b) C(4a) C(4b) 86(3) . . . yes
O(1b) C(4a) C(5a) 107(1) . . . yes
O(1b) C(4a) C(5b) 117(1) . . . yes
C(4b) C(4a) C(5a) 59(4) . . . yes
C(4b) C(4a) C(5b) 49(3) . . . yes
C(5a) C(4a) C(5b) 18(1) . . . yes
O(1a) C(4b) O(1b) 24.7(6) . . . yes
O(1a) C(4b) C(4a) 77(3) . . . yes
O(1a) C(4b) C(5a) 90(1) . . . yes
O(1a) C(4b) C(5b) 109(1) . . . yes
O(1b) C(4b) C(4a) 77(2) . . . yes
O(1b) C(4b) C(5a) 115(1) . . . yes
O(1b) C(4b) C(5b) 131(1) . . . yes
C(4a) C(4b) C(5a) 104(5) . . . yes
C(4a) C(4b) C(5b) 118(4) . . . yes
C(5a) C(4b) C(5b) 21(1) . . . yes
C(4a) C(5a) C(4b) 15(1) . . . yes
C(4a) C(5a) C(5b) 105(3) . . . yes
C(4a) C(5a) C(6a) 110(1) . . . yes
C(4a) C(5a) C(6b) 130(1) . . . yes
C(4b) C(5a) C(5b) 94(3) . . . yes
C(4b) C(5a) C(6a) 95(1) . . . yes
C(4b) C(5a) C(6b) 116(1) . . . yes
C(5b) C(5a) C(6a) 64(2) . . . yes
C(5b) C(5a) C(6b) 71(2) . . . yes
C(6a) C(5a) C(6b) 22.3(9) . . . yes
C(4a) C(5b) C(4b) 12(1) . . . yes
C(4a) C(5b) C(5a) 56(2) . . . yes
C(4a) C(5b) C(6a) 104(1) . . . yes
C(4a) C(5b) C(6b) 119(1) . . . yes
C(4b) C(5b) C(5a) 63(2) . . . yes
C(4b) C(5b) C(6a) 94(1) . . . yes
C(4b) C(5b) C(6b) 112(1) . . . yes
C(5a) C(5b) C(6a) 93(2) . . . yes
C(5a) C(5b) C(6b) 87(3) . . . yes
C(6a) C(5b) C(6b) 23.6(9) . . . yes
O(2a) C(6a) O(2b) 19.6(6) . . . yes
O(2a) C(6a) C(5a) 93(1) . . . yes
O(2a) C(6a) C(5b) 115(1) . . . yes
O(2a) C(6a) C(6b) 79(2) . . . yes
O(2b) C(6a) C(5a) 111(1) . . . yes
O(2b) C(6a) C(5b) 133(1) . . . yes
O(2b) C(6a) C(6b) 88(2) . . . yes
C(5a) C(6a) C(5b) 21(1) . . . yes
C(5a) C(6a) C(6b) 85(2) . . . yes
C(5b) C(6a) C(6b) 91(2) . . . yes
O(2a) C(6b) O(2b) 19.3(5) . . . yes
O(2a) C(6b) C(5a) 90(1) . . . yes
O(2a) C(6b) C(5b) 107(1) . . . yes
O(2a) C(6b) C(6a) 78(1) . . . yes
O(2b) C(6b) C(5a) 102(1) . . . yes
O(2b) C(6b) C(5b) 114(1) . . . yes
O(2b) C(6b) C(6a) 68(2) . . . yes
C(5a) C(6b) C(5b) 20(1) . . . yes
C(5a) C(6b) C(6a) 71(2) . . . yes
C(5b) C(6b) C(6a) 64(2) . . . yes
P C(7) C(8) 118.5(6) . . . yes
P C(7) C(12) 121.5(6) . . . yes
C(8) C(7) C(12) 120.0(7) . . . yes
C(7) C(8) C(9) 119.6(8) . . . yes
C(8) C(9) C(10) 119.7(8) . . . yes
C(9) C(10) C(11) 122.1(8) . . . yes
C(10) C(11) C(12) 118.0(9) . . . yes
C(7) C(12) C(11) 120.5(8) . . . yes
P C(13) C(14) 120.4(5) . . . yes
P C(13) C(18) 120.6(6) . . . yes
C(14) C(13) C(18) 119.0(7) . . . yes
C(13) C(14) C(15) 119.7(7) . . . yes
C(14) C(15) C(16) 120.2(7) . . . yes
C(15) C(16) C(17) 120.2(8) . . . yes
C(16) C(17) C(18) 120.6(7) . . . yes
C(13) C(18) C(17) 120.2(7) . . . yes
P C(19) C(20) 120.7(5) . . . yes
P C(19) C(24) 119.7(6) . . . yes
C(20) C(19) C(24) 119.3(7) . . . yes
C(19) C(20) C(21) 120.0(7) . . . yes
C(20) C(21) C(22) 119.7(8) . . . yes
C(21) C(22) C(23) 121.1(8) . . . yes
C(22) C(23) C(24) 120.3(7) . . . yes
C(19) C(24) C(23) 119.7(7) . . . yes
P C(25) C(26) 119.9(6) . . . yes
P C(25) C(30) 120.2(5) . . . yes
C(26) C(25) C(30) 119.9(6) . . . yes
C(25) C(26) C(27) 118.9(8) . . . yes
C(26) C(27) C(28) 121.3(8) . . . yes
C(27) C(28) C(29) 120.4(7) . . . yes
C(28) C(29) C(30) 119.3(8) . . . yes
C(25) C(30) C(29) 120.1(7) . . . yes

loop_
_geom_bond_atom_site_label_1
_geom_bond_atom_site_label_2
_geom_bond_distance
_geom_bond_site_symmetry_1
_geom_bond_site_symmetry_2
_geom_bond_publ_flag
Mo(1) S(1) 2.318(3) . . yes
Mo(1) S(2) 2.134(3) . . yes
Mo(1) S(3) 2.149(2) . . yes
Mo(1) S(4) 2.126(3) . . yes
S(1) C(1a) 1.82(2) . . yes
S(1) C(1b) 1.92(2) . . yes
P C(7) 1.808(7) . . yes
P C(13) 1.791(7) . . yes
P C(19) 1.791(7) . . yes
P C(25) 1.809(6) . . yes
O(1a) O(1b) 0.66(2) . . yes
O(1a) C(3) 1.507(9) . . yes
O(1a) C(4a) 1.530(9) . . yes
O(1a) C(4b) 1.56(2) . . yes
O(1b) C(3) 1.503(9) . . yes
O(1b) C(4a) 1.50(2) . . yes
O(1b) C(4b) 1.534(9) . . yes
O(2a) O(2b) 0.52(1) . . yes
O(2a) C(3) 1.515(9) . . yes
O(2a) C(6a) 1.543(9) . . yes
O(2a) C(6b) 1.55(2) . . yes
O(2b) C(3) 1.513(9) . . yes
O(2b) C(6a) 1.43(2) . . yes
O(2b) C(6b) 1.537(9) . . yes
C(1a) C(1b) 1.37(2) . . yes
C(1a) C(2a) 1.487(9) . . yes
C(1a) C(2b) 0.97(2) . . yes
C(1b) C(2a) 0.93(2) . . yes
C(1b) C(2b) 1.482(10) . . yes
C(2a) C(2b) 0.95(2) . . yes
C(2a) C(3) 1.507(9) . . yes
C(2b) C(3) 1.509(9) . . yes
C(4a) C(4b) 0.42(4) . . yes
C(4a) C(5a) 1.507(10) . . yes
C(4a) C(5b) 1.74(2) . . yes
C(4b) C(5a) 1.35(3) . . yes
C(4b) C(5b) 1.500(9) . . yes
C(5a) C(5b) 0.56(3) . . yes
C(5a) C(6a) 1.496(9) . . yes
C(5a) C(6b) 1.57(3) . . yes
C(5b) C(6a) 1.35(3) . . yes
C(5b) C(6b) 1.494(10) . . yes
C(6a) C(6b) 0.60(2) . . yes
C(7) C(8) 1.39(1) . . yes
C(7) C(12) 1.38(1) . . yes
C(8) C(9) 1.36(1) . . yes
C(9) C(10) 1.36(1) . . yes
C(10) C(11) 1.38(1) . . yes
C(11) C(12) 1.37(1) . . yes
C(13) C(14) 1.397(9) . . yes
C(13) C(18) 1.397(9) . . yes
C(14) C(15) 1.38(1) . . yes
C(15) C(16) 1.36(1) . . yes
C(16) C(17) 1.38(1) . . yes
C(17) C(18) 1.35(1) . . yes
C(19) C(20) 1.398(10) . . yes
C(19) C(24) 1.409(9) . . yes
C(20) C(21) 1.37(1) . . yes
C(21) C(22) 1.39(1) . . yes
C(22) C(23) 1.36(1) . . yes
C(23) C(24) 1.37(1) . . yes
C(25) C(26) 1.387(9) . . yes
C(25) C(30) 1.373(10) . . yes
C(26) C(27) 1.38(1) . . yes
C(27) C(28) 1.34(1) . . yes
C(28) C(29) 1.38(1) . . yes
C(29) C(30) 1.390(10) . . yes

loop_
_geom_contact_atom_site_label_1
_geom_contact_atom_site_label_2
_geom_contact_distance
_geom_contact_site_symmetry_1
_geom_contact_site_symmetry_2
_geom_contact_publ_flag
S(1) C(12) 3.397(7) . . ?
O(1a) C(9) 3.44(1) . 1_455 ?
O(1a) C(10) 3.54(1) . 1_455 ?
O(1b) C(9) 3.50(2) . 1_455 ?
O(1b) C(28) 3.52(1) . . ?
O(2a) C(24) 3.42(1) . 4_454 ?
O(2b) C(26) 3.30(1) . 4_554 ?
C(1a) C(18) 3.59(2) . 4_554 ?
C(1b) C(29) 3.58(2) . . ?
C(6b) C(12) 3.53(2) . 4_454 ?

loop_
_geom_torsion_atom_site_label_1
_geom_torsion_atom_site_label_2
_geom_torsion_atom_site_label_3
_geom_torsion_atom_site_label_4
_geom_torsion
_geom_torsion_site_symmetry_1
_geom_torsion_site_symmetry_2
_geom_torsion_site_symmetry_3
_geom_torsion_site_symmetry_4
_geom_torsion_publ_flag
Mo(1) S(1) C(1a) C(1b) 93(1) . . . . yes
Mo(1) S(1) C(1a) C(2a) 83(1) . . . . yes
Mo(1) S(1) C(1a) C(2b) 63(3) . . . . yes
Mo(1) S(1) C(1b) C(1a) -99(1) . . . . yes
Mo(1) S(1) C(1b) C(2a) -76(3) . . . . yes
Mo(1) S(1) C(1b) C(2b) -88(1) . . . . yes
S(1) C(1a) C(1b) C(2a) -164(2) . . . . yes
S(1) C(1a) C(1b) C(2b) -162(2) . . . . yes
S(1) C(1a) C(2a) C(1b) 15(2) . . . . yes
S(1) C(1a) C(2a) C(2b) -160(2) . . . . yes
S(1) C(1a) C(2a) C(3) 152(1) . . . . yes
S(1) C(1a) C(2b) C(1b) 29(3) . . . . yes
S(1) C(1a) C(2b) C(2a) 31(4) . . . . yes
S(1) C(1a) C(2b) C(3) 107(3) . . . . yes
S(1) C(1b) C(1a) C(2a) 164(2) . . . . yes
S(1) C(1b) C(1a) C(2b) 162(2) . . . . yes
S(1) C(1b) C(2a) C(1a) -21(2) . . . . yes
S(1) C(1b) C(2a) C(2b) -18(4) . . . . yes
S(1) C(1b) C(2a) C(3) -97(3) . . . . yes
S(1) C(1b) C(2b) C(1a) -16(2) . . . . yes
S(1) C(1b) C(2b) C(2a) 167(2) . . . . yes
S(1) C(1b) C(2b) C(3) -148(1) . . . . yes
S(2) Mo(1) S(1) C(1a) -84.4(6) . . . . yes
S(2) Mo(1) S(1) C(1b) -39.5(5) . . . . yes
S(3) Mo(1) S(1) C(1a) 155.4(5) . . . . yes
S(3) Mo(1) S(1) C(1b) -159.7(5) . . . . yes
S(4) Mo(1) S(1) C(1a) 36.3(6) . . . . yes
S(4) Mo(1) S(1) C(1b) 81.2(5) . . . . yes
P C(7) C(8) C(9) -177.2(5) . . . . yes
P C(7) C(12) C(11) 176.8(6) . . . . yes
P C(13) C(14) C(15) 175.7(6) . . . . yes
P C(13) C(18) C(17) -176.3(6) . . . . yes
P C(19) C(20) C(21) 175.4(6) . . . . yes
P C(19) C(24) C(23) -176.1(6) . . . . yes
P C(25) C(26) C(27) 176.7(7) . . . . yes
P C(25) C(30) C(29) -177.0(6) . . . . yes
O(1a) O(1b) C(3) O(2a) 26(1) . . . . yes
O(1a) O(1b) C(3) O(2b) 42(2) . . . . yes
O(1a) O(1b) C(3) C(2a) -90(1) . . . . yes
O(1a) O(1b) C(3) C(2b) -81(2) . . . . yes
O(1a) O(1b) C(4a) C(4b) -89(4) . . . . yes
O(1a) O(1b) C(4a) C(5a) -33(1) . . . . yes
O(1a) O(1b) C(4a) C(5b) -49(2) . . . . yes
O(1a) O(1b) C(4b) C(4a) 87(4) . . . . yes
O(1a) O(1b) C(4b) C(5a) -13(2) . . . . yes
O(1a) O(1b) C(4b) C(5b) -30(3) . . . . yes
O(1a) C(3) O(1b) C(4a) -70(1) . . . . yes
O(1a) C(3) O(1b) C(4b) -76(1) . . . . yes
O(1a) C(3) O(2a) O(2b) 145(2) . . . . yes
O(1a) C(3) O(2a) C(6a) 80.4(10) . . . . yes
O(1a) C(3) O(2a) C(6b) 76(1) . . . . yes
O(1a) C(3) O(2b) O(2a) -35(2) . . . . yes
O(1a) C(3) O(2b) C(6a) 54(1) . . . . yes
O(1a) C(3) O(2b) C(6b) 36(1) . . . . yes
O(1a) C(3) C(2a) C(1a) 172(1) . . . . yes
O(1a) C(3) C(2a) C(1b) -125(2) . . . . yes
O(1a) C(3) C(2a) C(2b) 142(1) . . . . yes
O(1a) C(3) C(2b) C(1a) -136(2) . . . . yes
O(1a) C(3) C(2b) C(1b) -73(1) . . . . yes
O(1a) C(3) C(2b) C(2a) -47(2) . . . . yes
O(1a) C(4a) O(1b) C(3) 69(1) . . . . yes
O(1a) C(4a) O(1b) C(4b) 89(4) . . . . yes
O(1a) C(4a) C(4b) O(1b) -25.3(6) . . . . yes
O(1a) C(4a) C(4b) C(5a) 87(1) . . . . yes
O(1a) C(4a) C(4b) C(5b) 105(2) . . . . yes
O(1a) C(4a) C(5a) C(4b) -88(3) . . . . yes
O(1a) C(4a) C(5a) C(5b) -136(3) . . . . yes
O(1a) C(4a) C(5a) C(6a) -69(1) . . . . yes
O(1a) C(4a) C(5a) C(6b) -58(2) . . . . yes
O(1a) C(4a) C(5b) C(4b) -76(4) . . . . yes
O(1a) C(4a) C(5b) C(5a) 43(3) . . . . yes
O(1a) C(4a) C(5b) C(6a) -40(2) . . . . yes
O(1a) C(4a) C(5b) C(6b) -20(2) . . . . yes
O(1a) C(4b) O(1b) C(3) 74(1) . . . . yes
O(1a) C(4b) O(1b) C(4a) -87(4) . . . . yes
O(1a) C(4b) C(4a) O(1b) 25.3(6) . . . . yes
O(1a) C(4b) C(4a) C(5a) -87(1) . . . . yes
O(1a) C(4b) C(4a) C(5b) -105(2) . . . . yes
O(1a) C(4b) C(5a) C(4a) 77(3) . . . . yes
O(1a) C(4b) C(5a) C(5b) -149(3) . . . . yes
O(1a) C(4b) C(5a) C(6a) -84(1) . . . . yes
O(1a) C(4b) C(5a) C(6b) -77(1) . . . . yes
O(1a) C(4b) C(5b) C(4a) 86(4) . . . . yes
O(1a) C(4b) C(5b) C(5a) 33(3) . . . . yes
O(1a) C(4b) C(5b) C(6a) -58(2) . . . . yes
O(1a) C(4b) C(5b) C(6b) -41(2) . . . . yes
O(1b) O(1a) C(3) O(2a) -154(1) . . . . yes
O(1b) O(1a) C(3) O(2b) -143(1) . . . . yes
O(1b) O(1a) C(3) C(2a) 92(1) . . . . yes
O(1b) O(1a) C(3) C(2b) 118(1) . . . . yes
O(1b) O(1a) C(4a) C(4b) 88(4) . . . . yes
O(1b) O(1a) C(4a) C(5a) 148(1) . . . . yes
O(1b) O(1a) C(4a) C(5b) 136(1) . . . . yes
O(1b) O(1a) C(4b) C(4a) -87(4) . . . . yes
O(1b) O(1a) C(4b) C(5a) 168(1) . . . . yes
O(1b) O(1a) C(4b) C(5b) 156(2) . . . . yes
O(1b) C(3) O(1a) C(4a) 65(1) . . . . yes
O(1b) C(3) O(1a) C(4b) 71(1) . . . . yes
O(1b) C(3) O(2a) O(2b) 133(2) . . . . yes
O(1b) C(3) O(2a) C(6a) 69(1) . . . . yes
O(1b) C(3) O(2a) C(6b) 65(1) . . . . yes
O(1b) C(3) O(2b) O(2a) -52(2) . . . . yes
O(1b) C(3) O(2b) C(6a) 37(1) . . . . yes
O(1b) C(3) O(2b) C(6b) 20(1) . . . . yes
O(1b) C(3) C(2a) C(1a) -161(1) . . . . yes
O(1b) C(3) C(2a) C(1b) -99(2) . . . . yes
O(1b) C(3) C(2a) C(2b) 168(1) . . . . yes
O(1b) C(3) C(2b) C(1a) -104(3) . . . . yes
O(1b) C(3) C(2b) C(1b) -41(2) . . . . yes
O(1b) C(3) C(2b) C(2a) -15(2) . . . . yes
O(1b) C(4a) O(1a) C(3) -66(1) . . . . yes
O(1b) C(4a) O(1a) C(4b) -88(4) . . . . yes
O(1b) C(4a) C(4b) C(5a) 113(1) . . . . yes
O(1b) C(4a) C(4b) C(5b) 131(2) . . . . yes
O(1b) C(4a) C(5a) C(4b) -74(3) . . . . yes
O(1b) C(4a) C(5a) C(5b) -123(3) . . . . yes
O(1b) C(4a) C(5a) C(6a) -55(1) . . . . yes
O(1b) C(4a) C(5a) C(6b) -44(2) . . . . yes
O(1b) C(4a) C(5b) C(4b) -57(4) . . . . yes
O(1b) C(4a) C(5b) C(5a) 63(3) . . . . yes
O(1b) C(4a) C(5b) C(6a) -21(2) . . . . yes
O(1b) C(4a) C(5b) C(6b) -1(2) . . . . yes
O(1b) C(4b) O(1a) C(3) -72(1) . . . . yes
O(1b) C(4b) O(1a) C(4a) 87(4) . . . . yes
O(1b) C(4b) C(4a) C(5a) -113(1) . . . . yes
O(1b) C(4b) C(4a) C(5b) -131(2) . . . . yes
O(1b) C(4b) C(5a) C(4a) 83(3) . . . . yes
O(1b) C(4b) C(5a) C(5b) -143(3) . . . . yes
O(1b) C(4b) C(5a) C(6a) -78(2) . . . . yes
O(1b) C(4b) C(5a) C(6b) -71(2) . . . . yes
O(1b) C(4b) C(5b) C(4a) 99(5) . . . . yes
O(1b) C(4b) C(5b) C(5a) 46(4) . . . . yes
O(1b) C(4b) C(5b) C(6a) -45(3) . . . . yes
O(1b) C(4b) C(5b) C(6b) -29(3) . . . . yes
O(2a) O(2b) C(3) C(2a) 69(2) . . . . yes
O(2a) O(2b) C(3) C(2b) 91(2) . . . . yes
O(2a) O(2b) C(6a) C(5a) 22(2) . . . . yes
O(2a) O(2b) C(6a) C(5b) 28(2) . . . . yes
O(2a) O(2b) C(6a) C(6b) -62(3) . . . . yes
O(2a) O(2b) C(6b) C(5a) 52(2) . . . . yes
O(2a) O(2b) C(6b) C(5b) 70(2) . . . . yes
O(2a) O(2b) C(6b) C(6a) 116(3) . . . . yes
O(2a) C(3) O(1a) C(4a) -88(1) . . . . yes
O(2a) C(3) O(1a) C(4b) -82(1) . . . . yes
O(2a) C(3) O(1b) C(4a) -44(1) . . . . yes
O(2a) C(3) O(1b) C(4b) -50(1) . . . . yes
O(2a) C(3) O(2b) C(6a) 89(2) . . . . yes
O(2a) C(3) O(2b) C(6b) 72(2) . . . . yes
O(2a) C(3) C(2a) C(1a) 87(1) . . . . yes
O(2a) C(3) C(2a) C(1b) 150(2) . . . . yes
O(2a) C(3) C(2a) C(2b) 58(2) . . . . yes
O(2a) C(3) C(2b) C(1a) 142(2) . . . . yes
O(2a) C(3) C(2b) C(1b) -154(1) . . . . yes
O(2a) C(3) C(2b) C(2a) -128(1) . . . . yes
O(2a) C(6a) O(2b) C(3) -80(1) . . . . yes
O(2a) C(6a) O(2b) C(6b) 62(3) . . . . yes
O(2a) C(6a) C(5a) C(4a) 78(1) . . . . yes
O(2a) C(6a) C(5a) C(4b) 83(1) . . . . yes
O(2a) C(6a) C(5a) C(5b) 176(3) . . . . yes
O(2a) C(6a) C(5a) C(6b) -79(2) . . . . yes
O(2a) C(6a) C(5b) C(4a) 52(1) . . . . yes
O(2a) C(6a) C(5b) C(4b) 59(1) . . . . yes
O(2a) C(6a) C(5b) C(5a) -3(3) . . . . yes
O(2a) C(6a) C(5b) C(6b) -78(2) . . . . yes
O(2a) C(6a) C(6b) O(2b) -17.6(7) . . . . yes
O(2a) C(6a) C(6b) C(5a) 94.3(10) . . . . yes
O(2a) C(6a) C(6b) C(5b) 115(1) . . . . yes
O(2a) C(6b) O(2b) C(3) -71(1) . . . . yes
O(2a) C(6b) O(2b) C(6a) -116(3) . . . . yes
O(2a) C(6b) C(5a) C(4a) 49(2) . . . . yes
O(2a) C(6b) C(5a) C(4b) 58(1) . . . . yes
O(2a) C(6b) C(5a) C(5b) 144(3) . . . . yes
O(2a) C(6b) C(5a) C(6a) 77(1) . . . . yes
O(2a) C(6b) C(5b) C(4a) 11(2) . . . . yes
O(2a) C(6b) C(5b) C(4b) 22(2) . . . . yes
O(2a) C(6b) C(5b) C(5a) -37(3) . . . . yes
O(2a) C(6b) C(5b) C(6a) 67(2) . . . . yes
O(2a) C(6b) C(6a) O(2b) 17.6(7) . . . . yes
O(2a) C(6b) C(6a) C(5a) -94.3(10) . . . . yes
O(2a) C(6b) C(6a) C(5b) -115(1) . . . . yes
O(2b) O(2a) C(3) C(2a) -120(2) . . . . yes
O(2b) O(2a) C(3) C(2b) -89(2) . . . . yes
O(2b) O(2a) C(6a) C(5a) -158(1) . . . . yes
O(2b) O(2a) C(6a) C(5b) -157(2) . . . . yes
O(2b) O(2a) C(6a) C(6b) 116(3) . . . . yes
O(2b) O(2a) C(6b) C(5a) -129(2) . . . . yes
O(2b) O(2a) C(6b) C(5b) -116(2) . . . . yes
O(2b) O(2a) C(6b) C(6a) -58(3) . . . . yes
O(2b) C(3) O(1a) C(4a) -77(1) . . . . yes
O(2b) C(3) O(1a) C(4b) -71(1) . . . . yes
O(2b) C(3) O(1b) C(4a) -28(1) . . . . yes
O(2b) C(3) O(1b) C(4b) -34(1) . . . . yes
O(2b) C(3) O(2a) C(6a) -64(2) . . . . yes
O(2b) C(3) O(2a) C(6b) -68(2) . . . . yes
O(2b) C(3) C(2a) C(1a) 67(1) . . . . yes
O(2b) C(3) C(2a) C(1b) 130(2) . . . . yes
O(2b) C(3) C(2a) C(2b) 38(2) . . . . yes
O(2b) C(3) C(2b) C(1a) 122(2) . . . . yes
O(2b) C(3) C(2b) C(1b) -174(1) . . . . yes
O(2b) C(3) C(2b) C(2a) -148(1) . . . . yes
O(2b) C(6a) O(2a) C(3) 73(1) . . . . yes
O(2b) C(6a) O(2a) C(6b) -116(3) . . . . yes
O(2b) C(6a) C(5a) C(4a) 71(1) . . . . yes
O(2b) C(6a) C(5a) C(4b) 76(1) . . . . yes
O(2b) C(6a) C(5a) C(5b) 168(3) . . . . yes
O(2b) C(6a) C(5a) C(6b) -86(2) . . . . yes
O(2b) C(6a) C(5b) C(4a) 42(2) . . . . yes
O(2b) C(6a) C(5b) C(4b) 49(2) . . . . yes
O(2b) C(6a) C(5b) C(5a) -14(4) . . . . yes
O(2b) C(6a) C(5b) C(6b) -89(3) . . . . yes
O(2b) C(6a) C(6b) C(5a) 111(1) . . . . yes
O(2b) C(6a) C(6b) C(5b) 133(1) . . . . yes
O(2b) C(6b) O(2a) C(3) 69(1) . . . . yes
O(2b) C(6b) O(2a) C(6a) 58(3) . . . . yes
O(2b) C(6b) C(5a) C(4a) 34(2) . . . . yes
O(2b) C(6b) C(5a) C(4b) 43(2) . . . . yes
O(2b) C(6b) C(5a) C(5b) 129(3) . . . . yes
O(2b) C(6b) C(5a) C(6a) 62(2) . . . . yes
O(2b) C(6b) C(5b) C(4a) -7(2) . . . . yes
O(2b) C(6b) C(5b) C(4b) 3(2) . . . . yes
O(2b) C(6b) C(5b) C(5a) -56(3) . . . . yes
O(2b) C(6b) C(5b) C(6a) 48(2) . . . . yes
O(2b) C(6b) C(6a) C(5a) -111(1) . . . . yes
O(2b) C(6b) C(6a) C(5b) -133(1) . . . . yes
C(1a) S(1) C(1b) C(2a) 23(2) . . . . yes
C(1a) S(1) C(1b) C(2b) 11(1) . . . . yes
C(1a) C(1b) C(2a) C(2b) 2(2) . . . . yes
C(1a) C(1b) C(2a) C(3) -75(2) . . . . yes
C(1a) C(1b) C(2b) C(2a) -176(3) . . . . yes
C(1a) C(1b) C(2b) C(3) -132(2) . . . . yes
C(1a) C(2a) C(1b) C(2b) -2(2) . . . . yes
C(1a) C(2a) C(2b) C(1b) 3(3) . . . . yes
C(1a) C(2a) C(2b) C(3) -130(2) . . . . yes
C(1a) C(2a) C(3) C(2b) 29(1) . . . . yes
C(1a) C(2b) C(1b) C(2a) 176(3) . . . . yes
C(1a) C(2b) C(2a) C(1b) -3(3) . . . . yes
C(1a) C(2b) C(2a) C(3) 130(2) . . . . yes
C(1a) C(2b) C(3) C(2a) -89(2) . . . . yes
C(1b) S(1) C(1a) C(2a) -9(1) . . . . yes
C(1b) S(1) C(1a) C(2b) -30(3) . . . . yes
C(1b) C(1a) C(2a) C(2b) -176(3) . . . . yes
C(1b) C(1a) C(2a) C(3) 136(2) . . . . yes
C(1b) C(1a) C(2b) C(2a) 2(2) . . . . yes
C(1b) C(1a) C(2b) C(3) 77(2) . . . . yes
C(1b) C(2a) C(1a) C(2b) 176(3) . . . . yes
C(1b) C(2a) C(2b) C(3) -134(2) . . . . yes
C(1b) C(2a) C(3) C(2b) 91(2) . . . . yes
C(1b) C(2b) C(1a) C(2a) -2(2) . . . . yes
C(1b) C(2b) C(2a) C(3) 134(2) . . . . yes
C(1b) C(2b) C(3) C(2a) -26(1) . . . . yes
C(2a) C(1a) C(1b) C(2b) 2(2) . . . . yes
C(2a) C(1a) C(2b) C(3) 75(2) . . . . yes
C(2a) C(1b) C(1a) C(2b) -2(2) . . . . yes
C(2a) C(1b) C(2b) C(3) 43(2) . . . . yes
C(2a) C(3) O(1a) C(4a) 158(1) . . . . yes
C(2a) C(3) O(1a) C(4b) 164(1) . . . . yes
C(2a) C(3) O(1b) C(4a) -161(1) . . . . yes
C(2a) C(3) O(1b) C(4b) -167(1) . . . . yes
C(2a) C(3) O(2a) C(6a) 175(1) . . . . yes
C(2a) C(3) O(2a) C(6b) 170(1) . . . . yes
C(2a) C(3) O(2b) C(6a) 158(1) . . . . yes
C(2a) C(3) O(2b) C(6b) 141(1) . . . . yes
C(2b) C(1a) C(2a) C(3) -46(2) . . . . yes
C(2b) C(1b) C(2a) C(3) -78(2) . . . . yes
C(2b) C(3) O(1a) C(4a) -175(1) . . . . yes
C(2b) C(3) O(1a) C(4b) -169(1) . . . . yes
C(2b) C(3) O(1b) C(4a) -152(1) . . . . yes
C(2b) C(3) O(1b) C(4b) -157(1) . . . . yes
C(2b) C(3) O(2a) C(6a) -154(1) . . . . yes
C(2b) C(3) O(2a) C(6b) -158(1) . . . . yes
C(2b) C(3) O(2b) C(6a) -179(1) . . . . yes
C(2b) C(3) O(2b) C(6b) 163(1) . . . . yes
C(3) O(1a) O(1b) C(4a) 122(1) . . . . yes
C(3) O(1a) O(1b) C(4b) 106(1) . . . . yes
C(3) O(1a) C(4a) C(4b) 21(4) . . . . yes
C(3) O(1a) C(4a) C(5a) 81(1) . . . . yes
C(3) O(1a) C(4a) C(5b) 69(1) . . . . yes
C(3) O(1a) C(4b) C(4a) -160(4) . . . . yes
C(3) O(1a) C(4b) C(5a) 95(1) . . . . yes
C(3) O(1a) C(4b) C(5b) 83(1) . . . . yes
C(3) O(1b) O(1a) C(4a) -122(1) . . . . yes
C(3) O(1b) O(1a) C(4b) -106(1) . . . . yes
C(3) O(1b) C(4a) C(4b) -20(4) . . . . yes
C(3) O(1b) C(4a) C(5a) 36(2) . . . . yes
C(3) O(1b) C(4a) C(5b) 19(2) . . . . yes
C(3) O(1b) C(4b) C(4a) 161(4) . . . . yes
C(3) O(1b) C(4b) C(5a) 61(2) . . . . yes
C(3) O(1b) C(4b) C(5b) 44(3) . . . . yes
C(3) O(2a) O(2b) C(6a) -108.7(10) . . . . yes
C(3) O(2a) O(2b) C(6b) -129.1(9) . . . . yes
C(3) O(2a) C(6a) C(5a) -85(1) . . . . yes
C(3) O(2a) C(6a) C(5b) -84(1) . . . . yes
C(3) O(2a) C(6a) C(6b) -170(2) . . . . yes
C(3) O(2a) C(6b) C(5a) -60(1) . . . . yes
C(3) O(2a) C(6b) C(5b) -47(1) . . . . yes
C(3) O(2a) C(6b) C(6a) 11(2) . . . . yes
C(3) O(2b) O(2a) C(6a) 108.7(10) . . . . yes
C(3) O(2b) O(2a) C(6b) 129.1(9) . . . . yes
C(3) O(2b) C(6a) C(5a) -57(1) . . . . yes
C(3) O(2b) C(6a) C(5b) -52(2) . . . . yes
C(3) O(2b) C(6a) C(6b) -142(2) . . . . yes
C(3) O(2b) C(6b) C(5a) -19(1) . . . . yes
C(3) O(2b) C(6b) C(5b) -1(2) . . . . yes
C(3) O(2b) C(6b) C(6a) 45(3) . . . . yes
C(4a) O(1a) O(1b) C(4b) -16(1) . . . . yes
C(4a) O(1a) C(4b) C(5a) -104(5) . . . . yes
C(4a) O(1a) C(4b) C(5b) -116(5) . . . . yes
C(4a) O(1b) O(1a) C(4b) 16(1) . . . . yes
C(4a) O(1b) C(4b) C(5a) -100(5) . . . . yes
C(4a) O(1b) C(4b) C(5b) -117(6) . . . . yes
C(4a) C(4b) C(5a) C(5b) 133(4) . . . . yes
C(4a) C(4b) C(5a) C(6a) -162(3) . . . . yes
C(4a) C(4b) C(5a) C(6b) -155(3) . . . . yes
C(4a) C(4b) C(5b) C(5a) -53(5) . . . . yes
C(4a) C(4b) C(5b) C(6a) -145(4) . . . . yes
C(4a) C(4b) C(5b) C(6b) -128(4) . . . . yes
C(4a) C(5a) C(4b) C(5b) -133(4) . . . . yes
C(4a) C(5a) C(5b) C(4b) 11(1) . . . . yes
C(4a) C(5a) C(5b) C(6a) 105(1) . . . . yes
C(4a) C(5a) C(5b) C(6b) 128(1) . . . . yes
C(4a) C(5a) C(6a) C(5b) -97(3) . . . . yes
C(4a) C(5a) C(6a) C(6b) 157(2) . . . . yes
C(4a) C(5a) C(6b) C(5b) -94(3) . . . . yes
C(4a) C(5a) C(6b) C(6a) -27(3) . . . . yes
C(4a) C(5b) C(4b) C(5a) 53(5) . . . . yes
C(4a) C(5b) C(5a) C(4b) -11(1) . . . . yes
C(4a) C(5b) C(5a) C(6a) -105(1) . . . . yes
C(4a) C(5b) C(5a) C(6b) -128(1) . . . . yes
C(4a) C(5b) C(6a) C(5a) 56(2) . . . . yes
C(4a) C(5b) C(6a) C(6b) 131(2) . . . . yes
C(4a) C(5b) C(6b) C(5a) 48(2) . . . . yes
C(4a) C(5b) C(6b) C(6a) -56(2) . . . . yes
C(4b) O(1a) C(4a) C(5a) 60(4) . . . . yes
C(4b) O(1a) C(4a) C(5b) 47(3) . . . . yes
C(4b) O(1b) C(4a) C(5a) 56(3) . . . . yes
C(4b) O(1b) C(4a) C(5b) 39(3) . . . . yes
C(4b) C(4a) C(5a) C(5b) -48(4) . . . . yes
C(4b) C(4a) C(5a) C(6a) 18(3) . . . . yes
C(4b) C(4a) C(5a) C(6b) 29(4) . . . . yes
C(4b) C(4a) C(5b) C(5a) 120(5) . . . . yes
C(4b) C(4a) C(5b) C(6a) 36(4) . . . . yes
C(4b) C(4a) C(5b) C(6b) 56(4) . . . . yes
C(4b) C(5a) C(4a) C(5b) 48(4) . . . . yes
C(4b) C(5a) C(5b) C(6a) 93(1) . . . . yes
C(4b) C(5a) C(5b) C(6b) 116(1) . . . . yes
C(4b) C(5a) C(6a) C(5b) -92(3) . . . . yes
C(4b) C(5a) C(6a) C(6b) 163(2) . . . . yes
C(4b) C(5a) C(6b) C(5b) -85(3) . . . . yes
C(4b) C(5a) C(6b) C(6a) -18(2) . . . . yes
C(4b) C(5b) C(4a) C(5a) -120(5) . . . . yes
C(4b) C(5b) C(5a) C(6a) -93(1) . . . . yes
C(4b) C(5b) C(5a) C(6b) -116(1) . . . . yes
C(4b) C(5b) C(6a) C(5a) 63(2) . . . . yes
C(4b) C(5b) C(6a) C(6b) 138(2) . . . . yes
C(4b) C(5b) C(6b) C(5a) 59(2) . . . . yes
C(4b) C(5b) C(6b) C(6a) -45(2) . . . . yes
C(5a) C(4a) C(4b) C(5b) 18(1) . . . . yes
C(5a) C(4a) C(5b) C(6a) -84(3) . . . . yes
C(5a) C(4a) C(5b) C(6b) -64(3) . . . . yes
C(5a) C(4b) C(4a) C(5b) -18(1) . . . . yes
C(5a) C(4b) C(5b) C(6a) -91(2) . . . . yes
C(5a) C(4b) C(5b) C(6b) -75(3) . . . . yes
C(5a) C(5b) C(6a) C(6b) 75(3) . . . . yes
C(5a) C(5b) C(6b) C(6a) -105(3) . . . . yes
C(5a) C(6a) O(2a) C(6b) 85(2) . . . . yes
C(5a) C(6a) O(2b) C(6b) 85(2) . . . . yes
C(5a) C(6a) C(5b) C(6b) -75(3) . . . . yes
C(5a) C(6a) C(6b) C(5b) 21(1) . . . . yes
C(5a) C(6b) O(2a) C(6a) -71(2) . . . . yes
C(5a) C(6b) O(2b) C(6a) -64(2) . . . . yes
C(5a) C(6b) C(5b) C(6a) 105(3) . . . . yes
C(5a) C(6b) C(6a) C(5b) -21(1) . . . . yes
C(5b) C(4a) C(5a) C(6a) 67(3) . . . . yes
C(5b) C(4a) C(5a) C(6b) 78(3) . . . . yes
C(5b) C(4b) C(5a) C(6a) 64(2) . . . . yes
C(5b) C(4b) C(5a) C(6b) 71(2) . . . . yes
C(5b) C(5a) C(6a) C(6b) -104(3) . . . . yes
C(5b) C(5a) C(6b) C(6a) 66(3) . . . . yes
C(5b) C(6a) O(2a) C(6b) 86(2) . . . . yes
C(5b) C(6a) O(2b) C(6b) 90(3) . . . . yes
C(5b) C(6a) C(5a) C(6b) 104(3) . . . . yes
C(5b) C(6b) O(2a) C(6a) -58(2) . . . . yes
C(5b) C(6b) O(2b) C(6a) -46(2) . . . . yes
C(5b) C(6b) C(5a) C(6a) -66(3) . . . . yes
C(6a) O(2a) O(2b) C(6b) -20.4(10) . . . . yes
C(6a) O(2b) O(2a) C(6b) 20.4(10) . . . . yes
C(6a) C(5a) C(5b) C(6b) 22.8(10) . . . . yes
C(6a) C(5b) C(5a) C(6b) -22.8(10) . . . . yes
C(7) P C(13) C(14) -68.1(6) . . . . yes
C(7) P C(13) C(18) 108.8(6) . . . . yes
C(7) P C(19) C(20) 155.1(6) . . . . yes
C(7) P C(19) C(24) -31.2(7) . . . . yes
C(7) P C(25) C(26) 144.8(6) . . . . yes
C(7) P C(25) C(30) -37.5(7) . . . . yes
C(7) C(8) C(9) C(10) 0(1) . . . . yes
C(7) C(12) C(11) C(10) 0(1) . . . . yes
C(8) C(7) P C(13) -165.4(5) . . . . yes
C(8) C(7) P C(19) -46.2(6) . . . . yes
C(8) C(7) P C(25) 74.0(6) . . . . yes
C(8) C(7) C(12) C(11) 0(1) . . . . yes
C(8) C(9) C(10) C(11) -1(1) . . . . yes
C(9) C(8) C(7) C(12) 0(1) . . . . yes
C(9) C(10) C(11) C(12) 1(1) . . . . yes
C(12) C(7) P C(13) 17.5(6) . . . . yes
C(12) C(7) P C(19) 136.7(6) . . . . yes
C(12) C(7) P C(25) -103.1(6) . . . . yes
C(13) P C(19) C(20) -85.1(7) . . . . yes
C(13) P C(19) C(24) 88.6(6) . . . . yes
C(13) P C(25) C(26) 23.9(7) . . . . yes
C(13) P C(25) C(30) -158.3(6) . . . . yes
C(13) C(14) C(15) C(16) 1(1) . . . . yes
C(13) C(18) C(17) C(16) 0(1) . . . . yes
C(14) C(13) P C(19) 173.0(6) . . . . yes
C(14) C(13) P C(25) 52.7(6) . . . . yes
C(14) C(13) C(18) C(17) 0(1) . . . . yes
C(14) C(15) C(16) C(17) 0(1) . . . . yes
C(15) C(14) C(13) C(18) -1(1) . . . . yes
C(15) C(16) C(17) C(18) 0(1) . . . . yes
C(18) C(13) P C(19) -10.1(7) . . . . yes
C(18) C(13) P C(25) -130.5(6) . . . . yes
C(19) P C(25) C(26) -95.9(7) . . . . yes
C(19) P C(25) C(30) 81.9(6) . . . . yes
C(19) C(20) C(21) C(22) 0(1) . . . . yes
C(19) C(24) C(23) C(22) 1(1) . . . . yes
C(20) C(19) P C(25) 35.0(7) . . . . yes
C(20) C(19) C(24) C(23) -2(1) . . . . yes
C(20) C(21) C(22) C(23) 0(1) . . . . yes
C(21) C(20) C(19) C(24) 1(1) . . . . yes
C(21) C(22) C(23) C(24) 0(1) . . . . yes
C(24) C(19) P C(25) -151.3(6) . . . . yes
C(25) C(26) C(27) C(28) 0(1) . . . . yes
C(25) C(30) C(29) C(28) 0(1) . . . . yes
C(26) C(25) C(30) C(29) 0(1) . . . . yes
C(26) C(27) C(28) C(29) 1(1) . . . . yes
C(27) C(26) C(25) C(30) -1(1) . . . . yes
C(27) C(28) C(29) C(30) -1(1) . . . . yes
C(27) C(28) C(29) C(30) -1(1) . . . . yes
